data_4031939
loop_
_publ_author_name
'Wrobel, Agnes Johanna'
'Lucchesi, Ralph'
'Wibbeling, Birgit'
'Daniliuc, Constantin-Gabriel'
'Fr\"ohlich, Roland'
'W\"urthwein, Ernst-Ulrich'

_publ_section_title
;
 1,3,5-Triazapentadienes by Nucleophilic Addition to 1,3- and
 1,4-Dinitriles-Sterically Constrained Examples by Incorporation into
 Cyclic Peripheries: Synthesis, Aggregation, and Photophysical Properties.
;
_journal_issue 7
_journal_name_full 'The Journal of organic chemistry'
_journal_page_first 2849
_journal_page_last 2863
_journal_paper_doi 10.1021/acs.joc.6b00126
_journal_volume 81
_journal_year 2016
_chemical_formula_sum 'C17.5 H19 N4 O0.5'
_chemical_formula_weight 293.37
_chemical_name_systematic
; 
 ? 
;
_space_group_IT_number 9
_symmetry_cell_setting monoclinic
_symmetry_space_group_name_Hall 'C -2yc'
_symmetry_space_group_name_H-M 'C 1 c 1'
_atom_sites_solution_hydrogens geom
_atom_sites_solution_primary direct
_atom_sites_solution_secondary difmap
_audit_creation_method SHELXL-97
_cell_angle_alpha 90.00
_cell_angle_beta 100.699(3)
_cell_angle_gamma 90.00
_cell_formula_units_Z 8
_cell_length_a 22.1401(7)
_cell_length_b 10.4147(4)
_cell_length_c 14.3555(7)
_cell_measurement_reflns_used 5226
_cell_measurement_temperature 223(2)
_cell_measurement_theta_max 68.25
_cell_measurement_theta_min 0.88
_cell_volume 3252.6(2)
_computing_cell_refinement 'Collect (Nonius B.V., 1998)'
_computing_data_collection 'Collect (Nonius B.V., 1998)'
_computing_data_reduction 'Denzo-SMN (Otwinowski & Minor, 1997)'
_computing_molecular_graphics 'XP (BrukerAXS, 2000)'
_computing_publication_material 'SHELXL-97 (Sheldrick, 1997)'
_computing_structure_refinement 'SHELXL-97 (Sheldrick, 1997)'
_computing_structure_solution 'SHELXS-97 (Sheldrick, 1990)'
_diffrn_ambient_temperature 223(2)
_diffrn_measured_fraction_theta_full 0.965
_diffrn_measured_fraction_theta_max 0.965
_diffrn_measurement_device_type 'Nonius KappaCCD APEXII'
_diffrn_measurement_method '\w and \f scans'
_diffrn_radiation_monochromator graphite
_diffrn_radiation_source 'fine-focus sealed tube'
_diffrn_radiation_type CuK\a
_diffrn_radiation_wavelength 1.54178
_diffrn_reflns_av_R_equivalents 0.040
_diffrn_reflns_av_sigmaI/netI 0.0346
_diffrn_reflns_limit_h_max 25
_diffrn_reflns_limit_h_min -25
_diffrn_reflns_limit_k_max 12
_diffrn_reflns_limit_k_min -11
_diffrn_reflns_limit_l_max 16
_diffrn_reflns_limit_l_min -16
_diffrn_reflns_number 12092
_diffrn_reflns_theta_full 67.28
_diffrn_reflns_theta_max 67.28
_diffrn_reflns_theta_min 5.44
_exptl_absorpt_coefficient_mu 0.598
_exptl_absorpt_correction_T_max 0.9594
_exptl_absorpt_correction_T_min 0.8650
_exptl_absorpt_correction_type multi-scan
_exptl_absorpt_process_details 'Denzo (Otwinowski, Borek, Majewski & Minor, 2003)'
_exptl_crystal_colour colourless
_exptl_crystal_density_diffrn 1.198
_exptl_crystal_density_method 'not measured'
_exptl_crystal_description plate
_exptl_crystal_F_000 1248
_exptl_crystal_size_max 0.25
_exptl_crystal_size_mid 0.12
_exptl_crystal_size_min 0.07
_refine_diff_density_max 0.185
_refine_diff_density_min -0.126
_refine_diff_density_rms 0.032
_refine_ls_abs_structure_details 'Flack H D (1983), Acta Cryst. A39, 876-881'
_refine_ls_abs_structure_Flack 0.5(3)
_refine_ls_extinction_coef 0.00217(16)
_refine_ls_extinction_expression Fc^*^=kFc[1+0.001xFc^2^\l^3^/sin(2\q)]^-1/4^
_refine_ls_extinction_method SHELXL
_refine_ls_goodness_of_fit_ref 1.035
_refine_ls_hydrogen_treatment mixed
_refine_ls_matrix_type full
_refine_ls_number_parameters 456
_refine_ls_number_reflns 5061
_refine_ls_number_restraints 78
_refine_ls_restrained_S_all 1.049
_refine_ls_R_factor_all 0.0403
_refine_ls_R_factor_gt 0.0382
_refine_ls_shift/su_max 0.000
_refine_ls_shift/su_mean 0.000
_refine_ls_structure_factor_coef Fsqd
_refine_ls_weighting_details 'calc w=1/[\s^2^(Fo^2^)+(0.0485P)^2^+1.3912P] where P=(Fo^2^+2Fc^2^)/3'
_refine_ls_weighting_scheme calc
_refine_ls_wR_factor_gt 0.0950
_refine_ls_wR_factor_ref 0.0970
_reflns_number_gt 4829
_reflns_number_total 5061
_reflns_threshold_expression >2sigma(I)
_cod_data_source_file jo6b00126_si_006.cif
_cod_data_source_block wue5763
_cod_original_sg_symbol_H-M Cc
_cod_original_formula_sum 'C17.50 H19 N4 O0.50'
_cod_database_code 4031939

loop_
_symmetry_equiv_pos_as_xyz
'x, y, z'
'x, -y, z+1/2'
'x+1/2, y+1/2, z'
'x+1/2, -y+1/2, z+1/2'

loop_
_atom_site_label
_atom_site_type_symbol
_atom_site_fract_x
_atom_site_fract_y
_atom_site_fract_z
_atom_site_U_iso_or_equiv
_atom_site_adp_type
_atom_site_occupancy
_atom_site_symmetry_multiplicity
_atom_site_calc_flag
_atom_site_refinement_flags
_atom_site_disorder_assembly
_atom_site_disorder_group
N1A N 0.59980(8) 0.51072(17) 0.30791(12) 0.0388(4) Uani 1 1 d . . .
N2A N 0.55358(9) 0.6972(2) 0.24797(14) 0.0446(5) Uani 1 1 d . . .
H2A H 0.5265(13) 0.648(3) 0.210(2) 0.049(7) Uiso 1 1 d . . .
H2B H 0.5589(10) 0.785(3) 0.2279(17) 0.038(6) Uiso 1 1 d . . .
N3A N 0.65607(8) 0.36524(19) 0.41951(14) 0.0457(5) Uani 1 1 d . . .
N4A N 0.60375(9) 0.3648(2) 0.46581(15) 0.0512(5) Uani 1 1 d . . .
C1A C 0.65219(10) 0.4421(2) 0.34938(15) 0.0390(5) Uani 1 1 d . . .
C2A C 0.60249(10) 0.6338(2) 0.29707(14) 0.0369(4) Uani 1 1 d . . .
C3A C 0.65463(10) 0.7142(2) 0.34598(15) 0.0392(5) Uani 1 1 d . . .
C4A C 0.64158(11) 0.8220(2) 0.39608(17) 0.0499(6) Uani 1 1 d . . .
H4A H 0.6005 0.8461 0.3945 0.060 Uiso 1 1 calc R . .
C5A C 0.68828(14) 0.8938(3) 0.4479(2) 0.0634(7) Uani 1 1 d . . .
H5A H 0.6790 0.9654 0.4825 0.076 Uiso 1 1 calc R . .
C6A C 0.74837(13) 0.8606(3) 0.4490(2) 0.0613(7) Uani 1 1 d . . .
H6A H 0.7802 0.9094 0.4847 0.074 Uiso 1 1 calc R . .
C7A C 0.76230(12) 0.7574(2) 0.39857(18) 0.0507(6) Uani 1 1 d . . .
H7A H 0.8037 0.7373 0.3989 0.061 Uiso 1 1 calc R . .
C8A C 0.71612(10) 0.6807(2) 0.34634(14) 0.0402(5) Uani 1 1 d . . .
C9A C 0.73353(10) 0.5687(2) 0.29343(15) 0.0422(5) Uani 1 1 d . . .
C10A C 0.78108(11) 0.5779(3) 0.24119(18) 0.0518(6) Uani 1 1 d . . .
H10A H 0.8011 0.6568 0.2374 0.062 Uiso 1 1 calc R . .
C11A C 0.79860(14) 0.4718(3) 0.1955(2) 0.0645(8) Uani 1 1 d . . .
H11A H 0.8300 0.4794 0.1599 0.077 Uiso 1 1 calc R . .
C12A C 0.77048(14) 0.3544(3) 0.2014(2) 0.0642(7) Uani 1 1 d . . .
H12A H 0.7827 0.2823 0.1701 0.077 Uiso 1 1 calc R . .
C13A C 0.72418(12) 0.3439(3) 0.25375(18) 0.0525(6) Uani 1 1 d . . .
H13A H 0.7058 0.2636 0.2595 0.063 Uiso 1 1 calc R . .
C14A C 0.70462(10) 0.4500(2) 0.29773(15) 0.0399(5) Uani 1 1 d . . .
C15A C 0.61303(14) 0.2578(3) 0.5323(2) 0.0727(9) Uani 1 1 d . . .
H15A H 0.6503 0.2717 0.5787 0.109 Uiso 1 1 calc R . .
H15B H 0.6168 0.1787 0.4982 0.109 Uiso 1 1 calc R . .
H15C H 0.5782 0.2516 0.5644 0.109 Uiso 1 1 calc R . .
C16A C 0.59985(13) 0.4824(3) 0.51899(19) 0.0617(7) Uani 1 1 d . . .
H16A H 0.5896 0.5536 0.4753 0.093 Uiso 1 1 calc R . .
H16B H 0.6391 0.4989 0.5600 0.093 Uiso 1 1 calc R . .
H16C H 0.5682 0.4733 0.5572 0.093 Uiso 1 1 calc R . .
N1B N 0.46133(8) 0.49890(17) 0.64339(11) 0.0357(4) Uani 1 1 d . . .
N2B N 0.46414(10) 0.56399(18) 0.79557(12) 0.0399(4) Uani 1 1 d . . .
H2C H 0.4486(12) 0.582(2) 0.845(2) 0.042(6) Uiso 1 1 d . . .
H2D H 0.5051(15) 0.551(3) 0.806(2) 0.053(7) Uiso 1 1 d . . .
N3B N 0.43054(8) 0.40066(16) 0.49282(11) 0.0348(4) Uani 1 1 d . . .
N4B N 0.45330(8) 0.28303(17) 0.53873(12) 0.0382(4) Uani 1 1 d . . .
C1B C 0.43303(9) 0.49793(19) 0.54872(13) 0.0336(4) Uani 1 1 d . . .
C2B C 0.43256(9) 0.54135(19) 0.70823(13) 0.0338(4) Uani 1 1 d . . .
C3B C 0.36453(10) 0.55647(19) 0.69252(14) 0.0357(4) Uani 1 1 d . . .
C4B C 0.33292(11) 0.5003(2) 0.75740(16) 0.0435(5) Uani 1 1 d . . .
H4B H 0.3550 0.4576 0.8107 0.052 Uiso 1 1 calc R . .
C5B C 0.26949(11) 0.5063(2) 0.74458(18) 0.0480(6) Uani 1 1 d . . .
H5B H 0.2486 0.4661 0.7880 0.058 Uiso 1 1 calc R . .
C6B C 0.23710(11) 0.5715(2) 0.66797(17) 0.0475(5) Uani 1 1 d . . .
H6B H 0.1940 0.5767 0.6595 0.057 Uiso 1 1 calc R . .
C7B C 0.26747(10) 0.6292(2) 0.60362(17) 0.0453(5) Uani 1 1 d . . .
H7B H 0.2447 0.6747 0.5523 0.054 Uiso 1 1 calc R . .
C8B C 0.33148(9) 0.6215(2) 0.61291(14) 0.0359(5) Uani 1 1 d . . .
C9B C 0.36178(10) 0.6843(2) 0.54063(14) 0.0382(5) Uani 1 1 d . . .
C10B C 0.34058(12) 0.8024(2) 0.50154(17) 0.0488(5) Uani 1 1 d . . .
H10B H 0.3073 0.8428 0.5217 0.059 Uiso 1 1 calc R . .
C11B C 0.36807(13) 0.8604(2) 0.43368(19) 0.0572(6) Uani 1 1 d . . .
H11B H 0.3533 0.9399 0.4080 0.069 Uiso 1 1 calc R . .
C12B C 0.41670(13) 0.8031(3) 0.40329(17) 0.0566(7) Uani 1 1 d . . .
H12B H 0.4356 0.8439 0.3577 0.068 Uiso 1 1 calc R . .
C13B C 0.43803(11) 0.6846(2) 0.44007(15) 0.0451(5) Uani 1 1 d . . .
H13B H 0.4711 0.6450 0.4189 0.054 Uiso 1 1 calc R . .
C14B C 0.41055(10) 0.6245(2) 0.50813(13) 0.0358(4) Uani 1 1 d . . .
C15B C 0.45956(13) 0.1926(2) 0.46379(18) 0.0543(6) Uani 1 1 d . . .
H15D H 0.4872 0.2278 0.4253 0.081 Uiso 1 1 calc R . .
H15E H 0.4196 0.1776 0.4244 0.081 Uiso 1 1 calc R . .
H15F H 0.4760 0.1122 0.4917 0.081 Uiso 1 1 calc R . .
C16B C 0.41138(11) 0.2308(2) 0.59692(17) 0.0476(6) Uani 1 1 d . . .
H16D H 0.3714 0.2158 0.5575 0.071 Uiso 1 1 calc R . .
H16E H 0.4073 0.2915 0.6466 0.071 Uiso 1 1 calc R . .
H16F H 0.4277 0.1504 0.6252 0.071 Uiso 1 1 calc R . .
C20 C 0.0453(7) 0.4142(11) 0.6846(11) 0.069(4) Uani 0.616(15) 1 d PDU A 1
O1 O 0.0606(7) 0.5200(12) 0.6827(11) 0.131(4) Uani 0.616(15) 1 d PDU A 1
C21 C -0.0151(4) 0.3935(7) 0.7091(7) 0.109(3) Uani 0.616(15) 1 d PDU A 1
H21A H -0.0289 0.4720 0.7349 0.164 Uiso 0.616(15) 1 calc PR A 1
H21B H -0.0124 0.3256 0.7559 0.164 Uiso 0.616(15) 1 calc PR A 1
H21C H -0.0442 0.3691 0.6526 0.164 Uiso 0.616(15) 1 calc PR A 1
C22 C 0.0719(7) 0.3002(12) 0.6446(11) 0.112(4) Uani 0.616(15) 1 d PDU A 1
H22A H 0.1117 0.3223 0.6301 0.169 Uiso 0.616(15) 1 calc PR A 1
H22B H 0.0446 0.2730 0.5871 0.169 Uiso 0.616(15) 1 calc PR A 1
H22C H 0.0767 0.2308 0.6905 0.169 Uiso 0.616(15) 1 calc PR A 1
C20A C 0.0568(13) 0.4220(16) 0.6825(16) 0.056(4) Uani 0.384(15) 1 d PDU A 2
O1A O 0.0741(6) 0.5265(10) 0.6760(9) 0.059(2) Uani 0.384(15) 1 d PDU A 2
C21A C 0.0355(11) 0.3848(16) 0.7703(13) 0.144(7) Uani 0.384(15) 1 d PDU A 2
H21D H 0.0308 0.4611 0.8071 0.216 Uiso 0.384(15) 1 calc PR A 2
H21E H 0.0655 0.3280 0.8073 0.216 Uiso 0.384(15) 1 calc PR A 2
H21F H -0.0037 0.3410 0.7543 0.216 Uiso 0.384(15) 1 calc PR A 2
C22A C 0.0674(12) 0.320(2) 0.6162(14) 0.107(6) Uani 0.384(15) 1 d PDU A 2
H22D H 0.0834 0.3570 0.5639 0.161 Uiso 0.384(15) 1 calc PR A 2
H22E H 0.0289 0.2762 0.5919 0.161 Uiso 0.384(15) 1 calc PR A 2
H22F H 0.0968 0.2583 0.6491 0.161 Uiso 0.384(15) 1 calc PR A 2

loop_
_atom_site_aniso_label
_atom_site_aniso_U_11
_atom_site_aniso_U_22
_atom_site_aniso_U_33
_atom_site_aniso_U_23
_atom_site_aniso_U_13
_atom_site_aniso_U_12
N1A 0.0338(9) 0.0411(10) 0.0395(9) 0.0021(7) 0.0014(7) 0.0025(7)
N2A 0.0393(10) 0.0440(12) 0.0452(11) 0.0014(9) -0.0064(8) 0.0042(8)
N3A 0.0361(10) 0.0515(11) 0.0516(11) 0.0115(9) 0.0140(8) 0.0074(8)
N4A 0.0380(10) 0.0607(13) 0.0573(12) 0.0186(10) 0.0153(9) 0.0113(9)
C1A 0.0340(11) 0.0411(11) 0.0410(11) 0.0019(9) 0.0048(9) 0.0028(9)
C2A 0.0345(11) 0.0439(12) 0.0314(10) -0.0015(8) 0.0038(8) 0.0046(9)
C3A 0.0367(11) 0.0435(11) 0.0356(11) 0.0014(9) 0.0017(9) 0.0025(9)
C4A 0.0446(13) 0.0510(14) 0.0519(14) -0.0127(11) 0.0028(10) 0.0062(10)
C5A 0.0667(18) 0.0566(15) 0.0608(16) -0.0193(12) -0.0039(13) -0.0001(13)
C6A 0.0517(15) 0.0602(16) 0.0636(16) -0.0096(13) -0.0109(12) -0.0105(12)
C7A 0.0387(12) 0.0556(14) 0.0537(13) 0.0075(11) -0.0021(10) -0.0025(10)
C8A 0.0367(11) 0.0454(12) 0.0364(11) 0.0056(9) 0.0017(9) 0.0012(9)
C9A 0.0382(11) 0.0482(13) 0.0397(12) 0.0103(9) 0.0059(9) 0.0074(9)
C10A 0.0445(13) 0.0567(14) 0.0577(14) 0.0181(11) 0.0180(11) 0.0083(11)
C11A 0.0657(18) 0.0733(19) 0.0636(17) 0.0212(14) 0.0357(14) 0.0264(15)
C12A 0.0714(18) 0.0648(18) 0.0632(16) 0.0056(13) 0.0302(14) 0.0244(14)
C13A 0.0546(15) 0.0494(14) 0.0547(14) 0.0009(11) 0.0135(12) 0.0089(11)
C14A 0.0375(11) 0.0432(12) 0.0385(11) 0.0039(9) 0.0058(9) 0.0082(9)
C15A 0.0586(16) 0.085(2) 0.081(2) 0.0404(17) 0.0304(15) 0.0182(15)
C16A 0.0571(16) 0.0785(19) 0.0532(15) 0.0036(13) 0.0193(13) 0.0133(13)
N1B 0.0342(9) 0.0449(10) 0.0263(8) -0.0011(7) 0.0013(7) 0.0047(7)
N2B 0.0371(10) 0.0575(12) 0.0240(9) -0.0029(8) 0.0030(7) 0.0013(9)
N3B 0.0358(9) 0.0379(9) 0.0303(8) 0.0018(7) 0.0049(7) 0.0007(7)
N4B 0.0418(10) 0.0366(9) 0.0359(9) 0.0043(7) 0.0067(7) 0.0032(7)
C1B 0.0319(10) 0.0419(11) 0.0267(10) -0.0003(8) 0.0044(8) -0.0014(8)
C2B 0.0361(11) 0.0364(10) 0.0282(10) 0.0001(8) 0.0038(8) 0.0022(8)
C3B 0.0371(11) 0.0361(10) 0.0327(10) -0.0052(8) 0.0030(8) 0.0010(8)
C4B 0.0438(13) 0.0495(13) 0.0369(11) -0.0018(9) 0.0067(9) -0.0005(9)
C5B 0.0434(13) 0.0527(14) 0.0503(13) -0.0053(10) 0.0152(10) -0.0058(10)
C6B 0.0349(11) 0.0515(13) 0.0555(14) -0.0098(11) 0.0071(10) 0.0000(10)
C7B 0.0405(12) 0.0447(12) 0.0466(12) -0.0075(10) -0.0025(10) 0.0055(9)
C8B 0.0341(11) 0.0371(11) 0.0343(10) -0.0071(8) 0.0004(8) 0.0020(8)
C9B 0.0407(12) 0.0374(11) 0.0329(10) -0.0016(8) -0.0029(9) 0.0016(9)
C10B 0.0534(14) 0.0437(12) 0.0450(12) 0.0016(10) -0.0017(10) 0.0070(10)
C11B 0.0708(18) 0.0426(13) 0.0524(14) 0.0108(11) -0.0032(12) 0.0033(12)
C12B 0.0723(18) 0.0518(15) 0.0429(13) 0.0106(11) 0.0036(12) -0.0092(12)
C13B 0.0518(13) 0.0500(13) 0.0321(10) 0.0006(9) 0.0044(9) -0.0042(10)
C14B 0.0421(11) 0.0382(11) 0.0244(10) -0.0018(8) -0.0013(8) -0.0019(8)
C15B 0.0688(17) 0.0411(13) 0.0541(14) -0.0039(10) 0.0146(12) 0.0102(11)
C16B 0.0478(13) 0.0495(14) 0.0455(13) 0.0096(10) 0.0090(10) -0.0074(10)
C20 0.085(8) 0.043(4) 0.071(5) 0.013(3) 0.000(4) -0.014(4)
O1 0.155(8) 0.084(5) 0.143(7) 0.008(4) 0.001(5) -0.048(5)
C21 0.128(6) 0.087(4) 0.122(6) 0.022(4) 0.046(5) 0.003(4)
C22 0.103(6) 0.092(5) 0.137(9) -0.001(5) 0.009(6) 0.013(4)
C20A 0.068(7) 0.041(7) 0.062(6) 0.003(5) 0.014(5) -0.014(5)
O1A 0.071(4) 0.036(4) 0.074(4) 0.005(3) 0.021(3) -0.013(3)
C21A 0.182(11) 0.131(9) 0.132(10) 0.007(7) 0.064(8) -0.034(8)
C22A 0.123(9) 0.103(9) 0.089(8) -0.044(7) 0.003(7) -0.010(7)

loop_
_atom_type_symbol
_atom_type_description
_atom_type_scat_dispersion_real
_atom_type_scat_dispersion_imag
_atom_type_scat_source
C C 0.0181 0.0091 'International Tables Vol C Tables 4.2.6.8 and 6.1.1.4'
H H 0.0000 0.0000 'International Tables Vol C Tables 4.2.6.8 and 6.1.1.4'
N N 0.0311 0.0180 'International Tables Vol C Tables 4.2.6.8 and 6.1.1.4'
O O 0.0492 0.0322 'International Tables Vol C Tables 4.2.6.8 and 6.1.1.4'

loop_
_geom_angle_atom_site_label_1
_geom_angle_atom_site_label_2
_geom_angle_atom_site_label_3
_geom_angle
C2A N1A C1A 120.31(18)
C2A N2A H2A 114.8(17)
C2A N2A H2B 119.0(14)
H2A N2A H2B 118(2)
C1A N3A N4A 115.12(17)
N3A N4A C16A 111.8(2)
N3A N4A C15A 106.12(18)
C16A N4A C15A 108.4(2)
N3A C1A N1A 125.8(2)
N3A C1A C14A 118.82(18)
N1A C1A C14A 114.90(18)
N1A C2A N2A 119.8(2)
N1A C2A C3A 123.25(18)
N2A C2A C3A 116.51(19)
C4A C3A C8A 119.5(2)
C4A C3A C2A 118.6(2)
C8A C3A C2A 121.81(19)
C5A C4A C3A 120.6(2)
C5A C4A H4A 119.7
C3A C4A H4A 119.7
C6A C5A C4A 119.9(2)
C6A C5A H5A 120.0
C4A C5A H5A 120.0
C7A C6A C5A 120.5(2)
C7A C6A H6A 119.8
C5A C6A H6A 119.8
C6A C7A C8A 121.3(2)
C6A C7A H7A 119.3
C8A C7A H7A 119.3
C7A C8A C3A 118.1(2)
C7A C8A C9A 119.3(2)
C3A C8A C9A 122.55(19)
C14A C9A C10A 118.6(2)
C14A C9A C8A 120.56(19)
C10A C9A C8A 120.8(2)
C11A C10A C9A 120.4(2)
C11A C10A H10A 119.8
C9A C10A H10A 119.8
C10A C11A C12A 120.7(2)
C10A C11A H11A 119.6
C12A C11A H11A 119.6
C11A C12A C13A 119.4(3)
C11A C12A H12A 120.3
C13A C12A H12A 120.3
C14A C13A C12A 120.8(3)
C14A C13A H13A 119.6
C12A C13A H13A 119.6
C13A C14A C9A 120.1(2)
C13A C14A C1A 121.5(2)
C9A C14A C1A 118.37(19)
N4A C15A H15A 109.5
N4A C15A H15B 109.5
H15A C15A H15B 109.5
N4A C15A H15C 109.5
H15A C15A H15C 109.5
H15B C15A H15C 109.5
N4A C16A H16A 109.5
N4A C16A H16B 109.5
H16A C16A H16B 109.5
N4A C16A H16C 109.5
H16A C16A H16C 109.5
H16B C16A H16C 109.5
C2B N1B C1B 120.80(17)
C2B N2B H2C 126.0(17)
C2B N2B H2D 117.5(18)
H2C N2B H2D 116(2)
C1B N3B N4B 114.47(16)
N3B N4B C15B 106.62(16)
N3B N4B C16B 111.90(16)
C15B N4B C16B 109.79(19)
N3B C1B N1B 125.16(18)
N3B C1B C14B 118.70(17)
N1B C1B C14B 115.76(17)
N1B C2B N2B 119.39(19)
N1B C2B C3B 122.97(17)
N2B C2B C3B 117.45(18)
C4B C3B C8B 119.6(2)
C4B C3B C2B 118.27(18)
C8B C3B C2B 122.09(18)
C5B C4B C3B 121.0(2)
C5B C4B H4B 119.5
C3B C4B H4B 119.5
C6B C5B C4B 119.6(2)
C6B C5B H5B 120.2
C4B C5B H5B 120.2
C5B C6B C7B 120.3(2)
C5B C6B H6B 119.9
C7B C6B H6B 119.9
C6B C7B C8B 121.5(2)
C6B C7B H7B 119.3
C8B C7B H7B 119.3
C7B C8B C3B 117.9(2)
C7B C8B C9B 119.20(19)
C3B C8B C9B 122.88(18)
C10B C9B C14B 118.7(2)
C10B C9B C8B 120.4(2)
C14B C9B C8B 120.84(18)
C11B C10B C9B 120.6(2)
C11B C10B H10B 119.7
C9B C10B H10B 119.7
C12B C11B C10B 120.7(2)
C12B C11B H11B 119.7
C10B C11B H11B 119.7
C11B C12B C13B 119.8(2)
C11B C12B H12B 120.1
C13B C12B H12B 120.1
C12B C13B C14B 120.3(2)
C12B C13B H13B 119.9
C14B C13B H13B 119.9
C13B C14B C9B 119.9(2)
C13B C14B C1B 121.0(2)
C9B C14B C1B 119.10(18)
N4B C15B H15D 109.5
N4B C15B H15E 109.5
H15D C15B H15E 109.5
N4B C15B H15F 109.5
H15D C15B H15F 109.5
H15E C15B H15F 109.5
N4B C16B H16D 109.5
N4B C16B H16E 109.5
H16D C16B H16E 109.5
N4B C16B H16F 109.5
H16D C16B H16F 109.5
H16E C16B H16F 109.5
O1 C20 C21 115.6(11)
O1 C20 C22 127.9(12)
C21 C20 C22 114.9(10)
C20 C21 H21A 109.5
C20 C21 H21B 109.5
H21A C21 H21B 109.5
C20 C21 H21C 109.5
H21A C21 H21C 109.5
H21B C21 H21C 109.5
C20 C22 H22A 109.5
C20 C22 H22B 109.5
H22A C22 H22B 109.5
C20 C22 H22C 109.5
H22A C22 H22C 109.5
H22B C22 H22C 109.5
O1A C20A C21A 118.4(14)
O1A C20A C22A 122.0(15)
C21A C20A C22A 118.4(14)
C20A C21A H21D 109.5
C20A C21A H21E 109.5
H21D C21A H21E 109.5
C20A C21A H21F 109.5
H21D C21A H21F 109.5
H21E C21A H21F 109.5
C20A C22A H22D 109.5
C20A C22A H22E 109.5
H22D C22A H22E 109.5
C20A C22A H22F 109.5
H22D C22A H22F 109.5
H22E C22A H22F 109.5

loop_
_geom_bond_atom_site_label_1
_geom_bond_atom_site_label_2
_geom_bond_distance
N1A C2A 1.294(3)
N1A C1A 1.398(3)
N2A C2A 1.350(3)
N2A H2A 0.89(3)
N2A H2B 0.97(3)
N3A C1A 1.276(3)
N3A N4A 1.438(3)
N4A C16A 1.455(4)
N4A C15A 1.457(3)
C1A C14A 1.491(3)
C2A C3A 1.492(3)
C3A C4A 1.393(3)
C3A C8A 1.405(3)
C4A C5A 1.376(4)
C4A H4A 0.9400
C5A C6A 1.372(4)
C5A H5A 0.9400
C6A C7A 1.363(4)
C6A H6A 0.9400
C7A C8A 1.400(3)
C7A H7A 0.9400
C8A C9A 1.481(3)
C9A C14A 1.399(3)
C9A C10A 1.405(3)
C10A C11A 1.377(4)
C10A H10A 0.9400
C11A C12A 1.382(4)
C11A H11A 0.9400
C12A C13A 1.383(4)
C12A H12A 0.9400
C13A C14A 1.382(3)
C13A H13A 0.9400
C15A H15A 0.9700
C15A H15B 0.9700
C15A H15C 0.9700
C16A H16A 0.9700
C16A H16B 0.9700
C16A H16C 0.9700
N1B C2B 1.299(3)
N1B C1B 1.387(3)
N2B C2B 1.338(3)
N2B H2C 0.86(3)
N2B H2D 0.90(3)
N3B C1B 1.287(3)
N3B N4B 1.437(2)
N4B C15B 1.455(3)
N4B C16B 1.464(3)
C1B C14B 1.489(3)
C2B C3B 1.489(3)
C3B C4B 1.393(3)
C3B C8B 1.411(3)
C4B C5B 1.384(3)
C4B H4B 0.9400
C5B C6B 1.375(4)
C5B H5B 0.9400
C6B C7B 1.377(4)
C6B H6B 0.9400
C7B C8B 1.401(3)
C7B H7B 0.9400
C8B C9B 1.488(3)
C9B C10B 1.397(3)
C9B C14B 1.399(3)
C10B C11B 1.380(4)
C10B H10B 0.9400
C11B C12B 1.371(4)
C11B H11B 0.9400
C12B C13B 1.390(4)
C12B H12B 0.9400
C13B C14B 1.392(3)
C13B H13B 0.9400
C15B H15D 0.9700
C15B H15E 0.9700
C15B H15F 0.9700
C16B H16D 0.9700
C16B H16E 0.9700
C16B H16F 0.9700
C20 O1 1.155(9)
C20 C21 1.461(12)
C20 C22 1.488(10)
C21 H21A 0.9700
C21 H21B 0.9700
C21 H21C 0.9700
C22 H22A 0.9700
C22 H22B 0.9700
C22 H22C 0.9700
C20A O1A 1.164(13)
C20A C21A 1.477(14)
C20A C22A 1.477(12)
C21A H21D 0.9700
C21A H21E 0.9700
C21A H21F 0.9700
C22A H22D 0.9700
C22A H22E 0.9700
C22A H22F 0.9700

loop_
_geom_hbond_atom_site_label_D
_geom_hbond_atom_site_label_H
_geom_hbond_atom_site_label_A
_geom_hbond_distance_DH
_geom_hbond_distance_HA
_geom_hbond_distance_DA
_geom_hbond_angle_DHA
_geom_hbond_site_symmetry_A
N2A H2A N1B 0.89(3) 2.20(3) 3.076(3) 168(2) 2_564
N2B H2C N3B 0.86(3) 2.24(3) 3.081(3) 165(2) 2_565
N2B H2D N1A 0.90(3) 2.19(3) 3.076(3) 168(2) 2_565
N2A H2B O1 0.97(3) 2.14(3) 3.103(13) 174(2) 4_564

loop_
_geom_torsion_atom_site_label_1
_geom_torsion_atom_site_label_2
_geom_torsion_atom_site_label_3
_geom_torsion_atom_site_label_4
_geom_torsion
C1A N3A N4A C16A -71.0(3)
C1A N3A N4A C15A 171.0(2)
N4A N3A C1A N1A -8.7(3)
N4A N3A C1A C14A 179.36(19)
C2A N1A C1A N3A 127.2(2)
C2A N1A C1A C14A -60.6(3)
C1A N1A C2A N2A 172.9(2)
C1A N1A C2A C3A -14.7(3)
N1A C2A C3A C4A -128.4(2)
N2A C2A C3A C4A 44.3(3)
N1A C2A C3A C8A 48.7(3)
N2A C2A C3A C8A -138.7(2)
C8A C3A C4A C5A -1.8(4)
C2A C3A C4A C5A 175.3(2)
C3A C4A C5A C6A 1.3(4)
C4A C5A C6A C7A 0.4(5)
C5A C6A C7A C8A -1.5(4)
C6A C7A C8A C3A 1.0(4)
C6A C7A C8A C9A -179.4(2)
C4A C3A C8A C7A 0.7(3)
C2A C3A C8A C7A -176.3(2)
C4A C3A C8A C9A -178.9(2)
C2A C3A C8A C9A 4.1(3)
C7A C8A C9A C14A 134.5(2)
C3A C8A C9A C14A -45.9(3)
C7A C8A C9A C10A -42.8(3)
C3A C8A C9A C10A 136.8(2)
C14A C9A C10A C11A 0.0(3)
C8A C9A C10A C11A 177.3(2)
C9A C10A C11A C12A -1.0(4)
C10A C11A C12A C13A 0.1(4)
C11A C12A C13A C14A 1.9(4)
C12A C13A C14A C9A -3.0(3)
C12A C13A C14A C1A 176.1(2)
C10A C9A C14A C13A 2.0(3)
C8A C9A C14A C13A -175.3(2)
C10A C9A C14A C1A -177.1(2)
C8A C9A C14A C1A 5.5(3)
N3A C1A C14A C13A 60.0(3)
N1A C1A C14A C13A -112.8(2)
N3A C1A C14A C9A -120.9(2)
N1A C1A C14A C9A 66.3(2)
C1B N3B N4B C15B -167.83(19)
C1B N3B N4B C16B 72.1(2)
N4B N3B C1B N1B 7.5(3)
N4B N3B C1B C14B 180.00(17)
C2B N1B C1B N3B -129.8(2)
C2B N1B C1B C14B 57.4(3)
C1B N1B C2B N2B -167.42(19)
C1B N1B C2B C3B 17.7(3)
N1B C2B C3B C4B 127.7(2)
N2B C2B C3B C4B -47.2(3)
N1B C2B C3B C8B -50.0(3)
N2B C2B C3B C8B 135.0(2)
C8B C3B C4B C5B 0.5(3)
C2B C3B C4B C5B -177.3(2)
C3B C4B C5B C6B -1.6(3)
C4B C5B C6B C7B 0.8(4)
C5B C6B C7B C8B 1.2(3)
C6B C7B C8B C3B -2.3(3)
C6B C7B C8B C9B 179.2(2)
C4B C3B C8B C7B 1.4(3)
C2B C3B C8B C7B 179.10(18)
C4B C3B C8B C9B 179.82(19)
C2B C3B C8B C9B -2.4(3)
C7B C8B C9B C10B 38.0(3)
C3B C8B C9B C10B -140.5(2)
C7B C8B C9B C14B -139.9(2)
C3B C8B C9B C14B 41.7(3)
C14B C9B C10B C11B -1.4(3)
C8B C9B C10B C11B -179.3(2)
C9B C10B C11B C12B 0.0(4)
C10B C11B C12B C13B 1.0(4)
C11B C12B C13B C14B -0.5(4)
C12B C13B C14B C9B -0.9(3)
C12B C13B C14B C1B -179.6(2)
C10B C9B C14B C13B 1.8(3)
C8B C9B C14B C13B 179.66(19)
C10B C9B C14B C1B -179.41(19)
C8B C9B C14B C1B -1.6(3)
N3B C1B C14B C13B -61.7(3)
N1B C1B C14B C13B 111.6(2)
N3B C1B C14B C9B 119.6(2)
N1B C1B C14B C9B -67.2(2)
